data_7159277
loop_
_publ_author_name
'Shakenov, Aldiyar'
'Gnyawali, Krishna Prasad'
'Yi, Chae S.'

_publ_section_title
;
 Concise synthesis of 2,3-disubstituted quinoline derivatives <i>via</i>
 ruthenium-catalyzed three-component deaminative coupling reaction of
 anilines, aldehydes and amines.
;
_journal_issue 17
_journal_name_full 'Organic &amp; biomolecular chemistry'
_journal_page_first 3582
_journal_page_last 3587
_journal_paper_doi 10.1039/d3ob00348e
_journal_volume 21
_journal_year 2023
_chemical_formula_moiety 'C17 H15 N O3'
_chemical_formula_sum 'C17 H15 N O3'
_chemical_formula_weight 281.30
_space_group_crystal_system monoclinic
_space_group_IT_number 14
_space_group_name_Hall '-P 2yn'
_space_group_name_H-M_alt 'P 1 21/n 1'
_atom_sites_solution_hydrogens mixed
_atom_sites_solution_primary iterative
_audit_creation_date 2022-09-13
_audit_creation_method
;
Olex2 1.3
(compiled 2020.11.12 svn.r5f609507 for OlexSys, GUI svn.r6408)
;
_audit_update_record
;
2022-09-13 deposited with the CCDC.	2023-04-03 downloaded from the CCDC.
;
_cell_angle_alpha 90
_cell_angle_beta 102.739(3)
_cell_angle_gamma 90
_cell_formula_units_Z 4
_cell_length_a 14.9864(5)
_cell_length_b 4.87230(14)
_cell_length_c 18.6483(6)
_cell_measurement_reflns_used 5600
_cell_measurement_temperature 100.00(10)
_cell_measurement_theta_max 29.4870
_cell_measurement_theta_min 3.8790
_cell_volume 1328.15(7)
_computing_cell_refinement 'CrysAlisPro 1.171.39.46 (Rigaku OD, 2018)'
_computing_data_collection 'CrysAlisPro 1.171.39.46 (Rigaku OD, 2018)'
_computing_data_reduction 'CrysAlisPro 1.171.39.46 (Rigaku OD, 2018)'
_computing_molecular_graphics 'Olex2 1.3 (Dolomanov et al., 2009)'
_computing_publication_material 'Olex2 1.3 (Dolomanov et al., 2009)'
_computing_structure_refinement 'SHELXL 2018/1 (Sheldrick, 2015)'
_computing_structure_solution 'olex2.solve 1.3 (Bourhis et al., 2015)'
_diffrn_ambient_environment N~2~
_diffrn_ambient_temperature 100.00(10)
_diffrn_detector 'CCD plate'
_diffrn_detector_area_resol_mean 10.3756
_diffrn_detector_type Atlas
_diffrn_measured_fraction_theta_full 0.997
_diffrn_measured_fraction_theta_max 0.920
_diffrn_measurement_details
;
List of Runs (angles in degrees, time in seconds):

  # Type    Start    End  Width  t~exp~   \w     \q     \k     \f   Frames
#--------------------------------------------------------------------------
  1  \w    -20.00  30.00   1.00   13.56    --  -10.77 -99.00-120.00   50
  2  \w    -52.00  69.00   1.00   13.56    --  -10.77  19.00-180.00  121
  3  \w    -83.00  17.00   1.00   13.56    --  -10.77 -57.00   0.00  100
  4  \w    -14.00  83.00   1.00   13.56    --   10.69  37.00-150.00   97
  5  \w    -20.00  52.00   1.00   13.56    --   10.69 -99.00  30.00   72
;
_diffrn_measurement_device 'four-circle diffractometer'
_diffrn_measurement_device_type 'SuperNova, Dual, Cu at home/near, Atlas'
_diffrn_measurement_method '\w scans'
_diffrn_orient_matrix_type 'CrysAlisPro convention (1999,Acta A55,543-557)'
_diffrn_orient_matrix_UB_11 0.0433478000
_diffrn_orient_matrix_UB_12 -0.0446969000
_diffrn_orient_matrix_UB_13 0.0201889000
_diffrn_orient_matrix_UB_21 0.0167041000
_diffrn_orient_matrix_UB_22 -0.0002524000
_diffrn_orient_matrix_UB_23 -0.0327591000
_diffrn_orient_matrix_UB_31 0.0140042000
_diffrn_orient_matrix_UB_32 0.1384894000
_diffrn_orient_matrix_UB_33 0.0064480000
_diffrn_radiation_monochromator mirror
_diffrn_radiation_probe x-ray
_diffrn_radiation_type 'Mo K\a'
_diffrn_radiation_wavelength 0.71073
_diffrn_reflns_av_R_equivalents 0.0278
_diffrn_reflns_av_unetI/netI 0.0275
_diffrn_reflns_Laue_measured_fraction_full 0.997
_diffrn_reflns_Laue_measured_fraction_max 0.920
_diffrn_reflns_limit_h_max 20
_diffrn_reflns_limit_h_min -20
_diffrn_reflns_limit_k_max 5
_diffrn_reflns_limit_k_min -6
_diffrn_reflns_limit_l_max 25
_diffrn_reflns_limit_l_min -25
_diffrn_reflns_number 15671
_diffrn_reflns_point_group_measured_fraction_full 0.997
_diffrn_reflns_point_group_measured_fraction_max 0.920
_diffrn_reflns_theta_full 27.000
_diffrn_reflns_theta_max 29.706
_diffrn_reflns_theta_min 3.342
_diffrn_source 'micro-focus sealed X-ray tube'
_diffrn_source_type 'SuperNova (Mo) X-ray Source'
_exptl_absorpt_coefficient_mu 0.097
_exptl_absorpt_correction_T_max 1.000
_exptl_absorpt_correction_T_min 0.689
_exptl_absorpt_correction_type gaussian
_exptl_absorpt_process_details
;
CrysAlisPro 1.171.39.46 (Rigaku Oxford Diffraction, 2018)
Numerical absorption correction based on gaussian integration over
			a multifaceted crystal model
Empirical absorption correction using spherical harmonics,
 implemented in SCALE3 ABSPACK scaling algorithm.
;
_exptl_crystal_colour yellow
_exptl_crystal_colour_primary yellow
_exptl_crystal_density_diffrn 1.407
_exptl_crystal_description needle
_exptl_crystal_F_000 592
_exptl_crystal_size_max 0.762
_exptl_crystal_size_mid 0.198
_exptl_crystal_size_min 0.153
_refine_diff_density_max 0.342
_refine_diff_density_min -0.285
_refine_diff_density_rms 0.052
_refine_ls_extinction_method none
_refine_ls_goodness_of_fit_ref 1.033
_refine_ls_hydrogen_treatment mixed
_refine_ls_matrix_type full
_refine_ls_number_parameters 196
_refine_ls_number_reflns 3460
_refine_ls_number_restraints 0
_refine_ls_restrained_S_all 1.033
_refine_ls_R_factor_all 0.0615
_refine_ls_R_factor_gt 0.0464
_refine_ls_shift/su_max 0.000
_refine_ls_shift/su_mean 0.000
_refine_ls_structure_factor_coef Fsqd
_refine_ls_weighting_details 'w=1/[\s^2^(Fo^2^)+(0.0526P)^2^+0.7209P] where P=(Fo^2^+2Fc^2^)/3'
_refine_ls_weighting_scheme calc
_refine_ls_wR_factor_gt 0.1137
_refine_ls_wR_factor_ref 0.1255
_reflns_Friedel_coverage 0.000
_reflns_number_gt 2761
_reflns_number_total 3460
_reflns_threshold_expression 'I > 2\s(I)'
_cod_data_source_file d3ob00348e2.cif
_cod_data_source_block yi5n
_cod_depositor_comments 'Adding full bibliography for 7159276--7159277.cif.'
_cod_original_cell_volume 1328.16(7)
_cod_database_code 7159277
_shelx_shelxl_version_number 2018/1
_chemical_oxdiff_formula 'C17 H15 N O3'
_shelx_space_group_comment
;
The symmetry employed for this shelxl refinement is uniquely defined
by the following loop, which should always be used as a source of
symmetry information in preference to the above space-group names.
They are only intended as comments.
;
_reflns_odcompleteness_completeness 99.64
_reflns_odcompleteness_iscentric 1
_reflns_odcompleteness_theta 26.32
_olex2_refinement_description
;
1. Fixed Uiso
 At 1.2 times of:
  All C(H) groups
 At 1.5 times of:
  All C(H,H,H) groups
2.a Aromatic/amide H refined with riding coordinates:
 C2(H2), C3(H3A), C6(H6), C8(H8), C14(H14), C15(H15), C16(H16), C17(H17)
2.b Idealised Me refined as rotating group:
 C10(H10A,H10B,H10C), C11(H11A,H11B,H11C)
;
_olex2_date_sample_data_collection 2021-01-12
_olex2_date_sample_submission 2021-01-11
_olex2_submission_special_instructions 'No special instructions were received'
_oxdiff_exptl_absorpt_empirical_details
;
Empirical correction (ABSPACK) includes:
- Absorption correction using spherical harmonics
- Frame scaling
;
_oxdiff_exptl_absorpt_empirical_full_max 1.132
_oxdiff_exptl_absorpt_empirical_full_min 0.839

loop_
_space_group_symop_operation_xyz
'x, y, z'
'-x+1/2, y+1/2, -z+1/2'
'-x, -y, -z'
'x-1/2, -y-1/2, z-1/2'

loop_
_atom_site_label
_atom_site_type_symbol
_atom_site_fract_x
_atom_site_fract_y
_atom_site_fract_z
_atom_site_U_iso_or_equiv
_atom_site_adp_type
_atom_site_occupancy
_atom_site_site_symmetry_order
_atom_site_calc_flag
_atom_site_refinement_flags_posn
_atom_site_refinement_flags_adp
_atom_site_refinement_flags_occupancy
_atom_site_disorder_assembly
_atom_site_disorder_group
O1 O 0.43752(6) 0.5097(2) 0.70681(5) 0.0231(2) Uani 1 1 d . . . . .
O2 O 0.12215(6) 0.7358(2) 0.63988(5) 0.0221(2) Uani 1 1 d . . . . .
O3 O 0.13168(6) -0.2356(2) 0.41413(5) 0.0218(2) Uani 1 1 d . . . . .
H3 H 0.1586(16) -0.105(5) 0.4532(13) 0.069(7) Uiso 1 1 d . . . . .
N1 N 0.24414(7) 0.0291(2) 0.51002(6) 0.0170(2) Uani 1 1 d . . . . .
C1 C 0.31482(9) -0.1163(3) 0.49809(7) 0.0172(3) Uani 1 1 d . . . . .
C2 C 0.40404(9) -0.0750(3) 0.54215(7) 0.0195(3) Uani 1 1 d . . . . .
H2 H 0.454108 -0.179597 0.533494 0.023 Uiso 1 1 calc R U . . .
C3 C 0.41732(9) 0.1162(3) 0.59702(7) 0.0190(3) Uani 1 1 d . . . . .
H3A H 0.476856 0.144701 0.626599 0.023 Uiso 1 1 calc R U . . .
C4 C 0.34317(9) 0.2713(3) 0.60996(7) 0.0171(3) Uani 1 1 d . . . . .
C5 C 0.35116(9) 0.4754(3) 0.66592(7) 0.0184(3) Uani 1 1 d . . . . .
C6 C 0.27622(9) 0.6209(3) 0.67471(7) 0.0191(3) Uani 1 1 d . . . . .
H6 H 0.281738 0.754484 0.712550 0.023 Uiso 1 1 calc R U . . .
C7 C 0.19020(9) 0.5705(3) 0.62678(7) 0.0182(3) Uani 1 1 d . . . . .
C8 C 0.17888(8) 0.3742(3) 0.57311(7) 0.0177(3) Uani 1 1 d . . . . .
H8 H 0.120349 0.340873 0.542368 0.021 Uiso 1 1 calc R U . . .
C9 C 0.25581(9) 0.2222(3) 0.56431(7) 0.0162(3) Uani 1 1 d . . . . .
C10 C 0.44995(10) 0.7142(3) 0.76351(8) 0.0248(3) Uani 1 1 d . . . . .
H10A H 0.432961 0.894545 0.741410 0.037 Uiso 1 1 calc R U . . .
H10B H 0.514201 0.717132 0.789874 0.037 Uiso 1 1 calc R U . . .
H10C H 0.411169 0.670644 0.797969 0.037 Uiso 1 1 calc R U . . .
C11 C 0.03620(9) 0.7220(3) 0.58823(8) 0.0244(3) Uani 1 1 d . . . . .
H11A H 0.045495 0.756648 0.538628 0.037 Uiso 1 1 calc R U . . .
H11B H -0.005306 0.860747 0.600612 0.037 Uiso 1 1 calc R U . . .
H11C H 0.009503 0.539241 0.590060 0.037 Uiso 1 1 calc R U . . .
C12 C 0.29486(9) -0.3203(3) 0.43808(7) 0.0182(3) Uani 1 1 d . . . . .
C13 C 0.20435(9) -0.3737(3) 0.39963(7) 0.0185(3) Uani 1 1 d . . . . .
C14 C 0.18700(10) -0.5756(3) 0.34509(7) 0.0225(3) Uani 1 1 d . . . . .
H14 H 0.125737 -0.614083 0.320519 0.027 Uiso 1 1 calc R U . . .
C15 C 0.25790(10) -0.7198(3) 0.32655(8) 0.0247(3) Uani 1 1 d . . . . .
H15 H 0.245266 -0.857425 0.289617 0.030 Uiso 1 1 calc R U . . .
C16 C 0.34782(10) -0.6637(3) 0.36186(8) 0.0262(3) Uani 1 1 d . . . . .
H16 H 0.396857 -0.758807 0.348194 0.031 Uiso 1 1 calc R U . . .
C17 C 0.36535(10) -0.4690(3) 0.41688(8) 0.0228(3) Uani 1 1 d . . . . .
H17 H 0.426947 -0.434116 0.441241 0.027 Uiso 1 1 calc R U . . .

loop_
_atom_site_aniso_label
_atom_site_aniso_U_11
_atom_site_aniso_U_22
_atom_site_aniso_U_33
_atom_site_aniso_U_23
_atom_site_aniso_U_13
_atom_site_aniso_U_12
O1 0.0181(5) 0.0264(5) 0.0215(5) -0.0017(4) -0.0026(4) -0.0033(4)
O2 0.0187(5) 0.0223(5) 0.0237(5) -0.0053(4) 0.0013(4) 0.0026(4)
O3 0.0176(5) 0.0239(5) 0.0222(5) -0.0056(4) 0.0009(4) 0.0014(4)
N1 0.0171(5) 0.0164(5) 0.0171(5) 0.0021(4) 0.0025(4) 0.0002(4)
C1 0.0185(6) 0.0157(6) 0.0182(6) 0.0044(5) 0.0055(5) 0.0004(5)
C2 0.0161(6) 0.0201(6) 0.0229(6) 0.0045(5) 0.0055(5) 0.0031(5)
C3 0.0147(6) 0.0210(6) 0.0205(6) 0.0047(5) 0.0020(5) -0.0012(5)
C4 0.0167(6) 0.0172(6) 0.0169(6) 0.0032(5) 0.0029(5) -0.0017(5)
C5 0.0171(6) 0.0197(6) 0.0168(6) 0.0037(5) 0.0001(5) -0.0035(5)
C6 0.0225(6) 0.0172(6) 0.0162(6) -0.0007(5) 0.0014(5) -0.0025(5)
C7 0.0187(6) 0.0171(6) 0.0190(6) 0.0020(5) 0.0048(5) 0.0004(5)
C8 0.0151(6) 0.0184(6) 0.0184(6) 0.0011(5) 0.0010(5) -0.0013(5)
C9 0.0166(6) 0.0152(6) 0.0162(6) 0.0020(5) 0.0025(5) -0.0011(5)
C10 0.0262(7) 0.0249(7) 0.0197(7) -0.0006(6) -0.0023(5) -0.0057(6)
C11 0.0183(6) 0.0253(7) 0.0278(7) -0.0047(6) 0.0014(5) 0.0040(5)
C12 0.0216(6) 0.0156(6) 0.0179(6) 0.0037(5) 0.0057(5) 0.0016(5)
C13 0.0217(6) 0.0173(6) 0.0168(6) 0.0031(5) 0.0049(5) 0.0020(5)
C14 0.0269(7) 0.0211(7) 0.0188(6) 0.0008(5) 0.0034(5) -0.0005(6)
C15 0.0363(8) 0.0197(7) 0.0191(7) 0.0009(5) 0.0081(6) 0.0034(6)
C16 0.0305(7) 0.0248(7) 0.0255(7) 0.0016(6) 0.0110(6) 0.0085(6)
C17 0.0224(6) 0.0234(7) 0.0233(7) 0.0035(6) 0.0065(5) 0.0038(5)

loop_
_atom_type_symbol
_atom_type_description
_atom_type_scat_dispersion_real
_atom_type_scat_dispersion_imag
_atom_type_scat_source
C C 0.0033 0.0016 'International Tables Vol C Tables 4.2.6.8 and 6.1.1.4'
H H 0.0000 0.0000 'International Tables Vol C Tables 4.2.6.8 and 6.1.1.4'
N N 0.0061 0.0033 'International Tables Vol C Tables 4.2.6.8 and 6.1.1.4'
O O 0.0106 0.0060 'International Tables Vol C Tables 4.2.6.8 and 6.1.1.4'

loop_
_exptl_crystal_face_index_h
_exptl_crystal_face_index_k
_exptl_crystal_face_index_l
_exptl_crystal_face_perp_dist
-5 1 26 0.0481
6 0 -26 0.0514
21 0 -1 0.0992
-21 0 1 0.0992
0 -7 -3 0.3453
0 7 3 0.3756
-20 2 1 0.1426
18 3 1 0.2070

loop_
_geom_angle_atom_site_label_1
_geom_angle_atom_site_label_2
_geom_angle_atom_site_label_3
_geom_angle
_geom_angle_site_symmetry_1
_geom_angle_site_symmetry_3
_geom_angle_publ_flag
C5 O1 C10 116.84(11) . . ?
C7 O2 C11 116.74(10) . . ?
C13 O3 H3 104.6(14) . . ?
C1 N1 C9 120.90(11) . . ?
N1 C1 C2 120.60(12) . . ?
N1 C1 C12 116.64(11) . . ?
C2 C1 C12 122.76(12) . . ?
C1 C2 H2 120.2 . . ?
C3 C2 C1 119.55(12) . . ?
C3 C2 H2 120.2 . . ?
C2 C3 H3A 119.9 . . ?
C2 C3 C4 120.29(12) . . ?
C4 C3 H3A 119.9 . . ?
C3 C4 C5 123.85(12) . . ?
C3 C4 C9 117.80(12) . . ?
C9 C4 C5 118.35(12) . . ?
O1 C5 C4 114.31(12) . . ?
O1 C5 C6 125.03(12) . . ?
C6 C5 C4 120.66(11) . . ?
C5 C6 H6 120.3 . . ?
C5 C6 C7 119.37(12) . . ?
C7 C6 H6 120.3 . . ?
O2 C7 C6 113.35(12) . . ?
O2 C7 C8 124.56(11) . . ?
C8 C7 C6 122.08(12) . . ?
C7 C8 H8 120.7 . . ?
C7 C8 C9 118.67(11) . . ?
C9 C8 H8 120.7 . . ?
N1 C9 C4 120.86(12) . . ?
N1 C9 C8 118.29(11) . . ?
C8 C9 C4 120.84(12) . . ?
O1 C10 H10A 109.5 . . ?
O1 C10 H10B 109.5 . . ?
O1 C10 H10C 109.5 . . ?
H10A C10 H10B 109.5 . . ?
H10A C10 H10C 109.5 . . ?
H10B C10 H10C 109.5 . . ?
O2 C11 H11A 109.5 . . ?
O2 C11 H11B 109.5 . . ?
O2 C11 H11C 109.5 . . ?
H11A C11 H11B 109.5 . . ?
H11A C11 H11C 109.5 . . ?
H11B C11 H11C 109.5 . . ?
C13 C12 C1 121.35(12) . . ?
C17 C12 C1 121.33(12) . . ?
C17 C12 C13 117.32(12) . . ?
O3 C13 C12 122.07(12) . . ?
O3 C13 C14 117.73(12) . . ?
C14 C13 C12 120.20(12) . . ?
C13 C14 H14 119.6 . . ?
C15 C14 C13 120.71(13) . . ?
C15 C14 H14 119.6 . . ?
C14 C15 H15 120.0 . . ?
C14 C15 C16 120.05(13) . . ?
C16 C15 H15 120.0 . . ?
C15 C16 H16 120.2 . . ?
C17 C16 C15 119.55(13) . . ?
C17 C16 H16 120.2 . . ?
C12 C17 H17 119.0 . . ?
C16 C17 C12 122.09(13) . . ?
C16 C17 H17 119.0 . . ?

loop_
_geom_bond_atom_site_label_1
_geom_bond_atom_site_label_2
_geom_bond_distance
_geom_bond_site_symmetry_2
_geom_bond_publ_flag
O1 C5 1.3598(15) . ?
O1 C10 1.4348(17) . ?
O2 C7 1.3633(16) . ?
O2 C11 1.4297(16) . ?
O3 H3 0.98(3) . ?
O3 C13 1.3570(16) . ?
N1 C1 1.3333(17) . ?
N1 C9 1.3645(17) . ?
C1 C2 1.4209(17) . ?
C1 C12 1.4770(18) . ?
C2 H2 0.9500 . ?
C2 C3 1.3654(19) . ?
C3 H3A 0.9500 . ?
C3 C4 1.4080(18) . ?
C4 C5 1.4273(19) . ?
C4 C9 1.4157(17) . ?
C5 C6 1.3682(19) . ?
C6 H6 0.9500 . ?
C6 C7 1.4189(18) . ?
C7 C8 1.3677(18) . ?
C8 H8 0.9500 . ?
C8 C9 1.4100(18) . ?
C10 H10A 0.9800 . ?
C10 H10B 0.9800 . ?
C10 H10C 0.9800 . ?
C11 H11A 0.9800 . ?
C11 H11B 0.9800 . ?
C11 H11C 0.9800 . ?
C12 C13 1.4117(18) . ?
C12 C17 1.4075(19) . ?
C13 C14 1.3978(19) . ?
C14 H14 0.9500 . ?
C14 C15 1.380(2) . ?
C15 H15 0.9500 . ?
C15 C16 1.390(2) . ?
C16 H16 0.9500 . ?
C16 C17 1.380(2) . ?
C17 H17 0.9500 . ?

loop_
_geom_hbond_atom_site_label_D
_geom_hbond_atom_site_label_H
_geom_hbond_atom_site_label_A
_geom_hbond_distance_DH
_geom_hbond_distance_HA
_geom_hbond_distance_DA
_geom_hbond_angle_DHA
_geom_hbond_site_symmetry_A
_geom_hbond_publ_flag
O3 H3 N1 0.98(3) 1.61(3) 2.5246(14) 152(2) . yes

loop_
_geom_torsion_atom_site_label_1
_geom_torsion_atom_site_label_2
_geom_torsion_atom_site_label_3
_geom_torsion_atom_site_label_4
_geom_torsion
_geom_torsion_site_symmetry_1
_geom_torsion_site_symmetry_2
_geom_torsion_site_symmetry_3
_geom_torsion_site_symmetry_4
_geom_torsion_publ_flag
O1 C5 C6 C7 178.11(12) . . . . ?
O2 C7 C8 C9 178.35(12) . . . . ?
O3 C13 C14 C15 178.66(12) . . . . ?
N1 C1 C2 C3 -0.20(19) . . . . ?
N1 C1 C12 C13 -5.14(18) . . . . ?
N1 C1 C12 C17 174.79(12) . . . . ?
C1 N1 C9 C4 -0.65(19) . . . . ?
C1 N1 C9 C8 178.46(12) . . . . ?
C1 C2 C3 C4 0.1(2) . . . . ?
C1 C12 C13 O3 2.03(19) . . . . ?
C1 C12 C13 C14 -177.39(12) . . . . ?
C1 C12 C17 C16 178.81(13) . . . . ?
C2 C1 C12 C13 174.28(12) . . . . ?
C2 C1 C12 C17 -5.8(2) . . . . ?
C2 C3 C4 C5 -179.81(12) . . . . ?
C2 C3 C4 C9 -0.19(19) . . . . ?
C3 C4 C5 O1 -0.07(19) . . . . ?
C3 C4 C5 C6 179.13(12) . . . . ?
C3 C4 C9 N1 0.49(19) . . . . ?
C3 C4 C9 C8 -178.60(12) . . . . ?
C4 C5 C6 C7 -1.0(2) . . . . ?
C5 C4 C9 N1 -179.88(11) . . . . ?
C5 C4 C9 C8 1.03(19) . . . . ?
C5 C6 C7 O2 -177.81(12) . . . . ?
C5 C6 C7 C8 2.0(2) . . . . ?
C6 C7 C8 C9 -1.5(2) . . . . ?
C7 C8 C9 N1 -179.17(12) . . . . ?
C7 C8 C9 C4 -0.06(19) . . . . ?
C9 N1 C1 C2 0.49(19) . . . . ?
C9 N1 C1 C12 179.92(11) . . . . ?
C9 C4 C5 O1 -179.68(11) . . . . ?
C9 C4 C5 C6 -0.48(19) . . . . ?
C10 O1 C5 C4 179.40(11) . . . . ?
C10 O1 C5 C6 0.24(19) . . . . ?
C11 O2 C7 C6 172.36(11) . . . . ?
C11 O2 C7 C8 -7.50(19) . . . . ?
C12 C1 C2 C3 -179.59(12) . . . . ?
C12 C13 C14 C15 -1.9(2) . . . . ?
C13 C12 C17 C16 -1.3(2) . . . . ?
C13 C14 C15 C16 -0.4(2) . . . . ?
C14 C15 C16 C17 1.9(2) . . . . ?
C15 C16 C17 C12 -1.0(2) . . . . ?
C17 C12 C13 O3 -177.90(12) . . . . ?
C17 C12 C13 C14 2.68(19) . . . . ?

loop_
_exptl_oxdiff_crystal_face_indexfrac_h
_exptl_oxdiff_crystal_face_indexfrac_k
_exptl_oxdiff_crystal_face_indexfrac_l
_exptl_oxdiff_crystal_face_x
_exptl_oxdiff_crystal_face_y
_exptl_oxdiff_crystal_face_z
-5.0000 1.0000 26.0000 0.2635 -0.9355 0.2361
6.0000 0.0000 -26.0000 -0.2648 0.9520 -0.0836
21.0000 -0.0000 -0.9999 0.8901 0.3835 0.2876
-21.0000 0.0000 0.9999 -0.8901 -0.3835 -0.2876
-0.0000 -7.0000 -3.0001 0.2523 0.1000 -0.9888
0.0000 7.0000 3.0001 -0.2523 -0.1000 0.9888
-20.0000 2.0000 0.9999 -0.9362 -0.3673 0.0033
18.0000 3.0000 1.0001 0.6664 0.2672 0.6740
